data_4320564
loop_
_publ_author_name
'Antje Mrotzek'
'Lykourgos Iordanidis'
'Mercouri G. Kanatzidis'

_publ_section_title
;
 New Members of the Homologous Series Am[M6Se8]m[M5+nSe9+n]: The
 Quaternary Phases A1-xM'3-xBi11+xSe20 and A1+xM'3-2xBi7+xSe14 (A = K, Rb,
 Cs; M' = Sn, Pb)
;
_journal_name_full 'Inorganic Chemistry'
_journal_page_first 6204
_journal_page_last 6211
_journal_paper_doi 10.1021/ic010285w
_journal_volume 40
_journal_year 2001
_chemical_formula_sum 'Bi5.82 Rb0.18 Se10 Sn1.18'
_chemical_formula_weight 2161.30
_chemical_name_systematic
; 
 ? 
;
_space_group_IT_number 11
_symmetry_space_group_name_Hall '-P 2yb'
_symmetry_space_group_name_H-M 'P 1 21/m 1'
_atom_sites_solution_hydrogens geom
_atom_sites_solution_primary direct
_atom_sites_solution_secondary difmap
_audit_creation_method SHELXL-97
_cell_angle_alpha 90.00
_cell_angle_beta 116.517(2)
_cell_angle_gamma 90.00
_cell_formula_units_Z 2
_cell_length_a 16.038(2)
_cell_length_b 4.1540(6)
_cell_length_c 17.028(3)
_cell_measurement_temperature 300(2)
_cell_volume 1015.1(3)
_computing_structure_refinement 'SHELXL-97 (Sheldrick, 1997)'
_computing_structure_solution 'SHELXS-97 (Sheldrick, 1990)'
_diffrn_ambient_temperature 300(2)
_diffrn_measured_fraction_theta_full 0.906
_diffrn_measured_fraction_theta_max 0.906
_diffrn_radiation_monochromator graphite
_diffrn_radiation_source 'fine-focus sealed tube'
_diffrn_radiation_type MoK\a
_diffrn_radiation_wavelength 0.71073
_diffrn_reflns_av_R_equivalents 0.0862
_diffrn_reflns_av_sigmaI/netI 0.0477
_diffrn_reflns_limit_h_max 20
_diffrn_reflns_limit_h_min -20
_diffrn_reflns_limit_k_max 5
_diffrn_reflns_limit_k_min -5
_diffrn_reflns_limit_l_max 22
_diffrn_reflns_limit_l_min -22
_diffrn_reflns_number 10783
_diffrn_reflns_theta_full 28.50
_diffrn_reflns_theta_max 28.50
_diffrn_reflns_theta_min 2.34
_exptl_absorpt_coefficient_mu 70.021
_exptl_crystal_colour silver
_exptl_crystal_density_diffrn 7.071
_exptl_crystal_density_method 'not measured'
_exptl_crystal_description needle
_exptl_crystal_F_000 1777
_refine_diff_density_max 4.095
_refine_diff_density_min -2.780
_refine_diff_density_rms 0.676
_refine_ls_extinction_coef 0.00099(11)
_refine_ls_extinction_expression Fc^*^=kFc[1+0.001xFc^2^\l^3^/sin(2\q)]^-1/4^
_refine_ls_extinction_method SHELXL
_refine_ls_goodness_of_fit_ref 1.117
_refine_ls_hydrogen_treatment mixed
_refine_ls_matrix_type full
_refine_ls_number_parameters 117
_refine_ls_number_reflns 2654
_refine_ls_number_restraints 4
_refine_ls_restrained_S_all 1.116
_refine_ls_R_factor_all 0.0607
_refine_ls_R_factor_gt 0.0540
_refine_ls_shift/su_max 0.082
_refine_ls_shift/su_mean 0.006
_refine_ls_structure_factor_coef Fsqd
_refine_ls_weighting_details 'calc w=1/[\s^2^(Fo^2^)+(0.0722P)^2^+36.5172P] where P=(Fo^2^+2Fc^2^)/3'
_refine_ls_weighting_scheme calc
_refine_ls_wR_factor_gt 0.1416
_refine_ls_wR_factor_ref 0.1468
_reflns_number_gt 2378
_reflns_number_total 2654
_reflns_threshold_expression >2sigma(I)
_cod_data_source_file ic010285w_3.cif
_cod_data_source_block Rb0.36Sn2.36Bi11.64Se20
_cod_database_code 4320564

loop_
_symmetry_equiv_pos_as_xyz
'x, y, z'
'-x, y+1/2, -z'
'-x, -y, -z'
'x, -y-1/2, z'

loop_
_atom_site_label
_atom_site_type_symbol
_atom_site_fract_x
_atom_site_fract_y
_atom_site_fract_z
_atom_site_U_iso_or_equiv
_atom_site_adp_type
_atom_site_occupancy
_atom_site_symmetry_multiplicity
_atom_site_calc_flag
_atom_site_refinement_flags
_atom_site_disorder_assembly
_atom_site_disorder_group
Bi1 Bi 0.61199(5) 0.2500 0.08172(5) 0.0210(2) Uani 1 2 d S . .
Bi2 Bi 0.85144(5) -0.2500 0.26356(5) 0.0200(2) Uani 1 2 d S . .
Bi3 Bi 0.09208(5) -0.7500 0.45219(5) 0.0172(2) Uani 1 2 d S . .
Bi4 Bi 0.32303(5) -0.2500 0.63387(5) 0.0218(2) Uani 1 2 d S . .
Bi5 Bi 0.82202(7) -0.2500 0.76185(7) 0.0276(3) Uani 0.775(3) 2 d SP . .
Sn5 Sn 0.82202(7) -0.2500 0.76185(7) 0.0276(3) Uani 0.225(3) 2 d SP . .
Bi6 Bi 0.89463(7) -0.7500 0.00224(6) 0.0217(3) Uani 0.686(3) 2 d SP . .
Sn6 Sn 0.89463(7) -0.7500 0.00224(6) 0.0217(3) Uani 0.314(3) 2 d SP . .
Bi7 Bi 0.60004(11) -0.7500 0.78539(12) 0.0432(4) Uani 0.356(3) 2 d SP . .
Sn7 Sn 0.60004(11) -0.7500 0.78539(12) 0.0432(4) Uani 0.644(3) 2 d SP . .
Rb1 Rb 0.4978(12) 0.2500 0.5020(10) 0.113(12) Uani 0.182(5) 2 d SP . .
Se1 Se 0.41797(15) 0.2500 0.04527(13) 0.0191(4) Uani 1 2 d S . .
Se2 Se 0.81974(15) 0.2500 0.13986(13) 0.0192(4) Uani 1 2 d S . .
Se3 Se 0.05932(14) -0.2500 0.32717(13) 0.0172(4) Uani 1 2 d S . .
Se4 Se 0.28784(14) -0.7500 0.50597(14) 0.0188(4) Uani 1 2 d S . .
Se5 Se 0.50796(17) -0.2500 0.6672(2) 0.0466(8) Uani 1 2 d S . .
Se6 Se 0.64812(15) -0.2500 0.22325(13) 0.0204(5) Uani 1 2 d S . .
Se7 Se 0.88506(12) -0.7500 0.40675(11) 0.0152(4) Uani 1 2 d S . .
Se8 Se 0.69378(15) -0.7500 0.68248(15) 0.0234(5) Uani 1 2 d S . .
Se9 Se 0.02449(14) -0.2500 0.11122(13) 0.0201(4) Uani 1 2 d S . .
Se10 Se 0.76443(15) -0.2500 0.89071(14) 0.0211(4) Uani 1 2 d S . .

loop_
_atom_site_aniso_label
_atom_site_aniso_U_11
_atom_site_aniso_U_22
_atom_site_aniso_U_33
_atom_site_aniso_U_23
_atom_site_aniso_U_13
_atom_site_aniso_U_12
Bi1 0.0183(4) 0.0183(4) 0.0213(4) 0.000 0.0043(3) 0.000
Bi2 0.0180(4) 0.0197(4) 0.0199(4) 0.000 0.0063(3) 0.000
Bi3 0.0141(4) 0.0190(4) 0.0168(4) 0.000 0.0052(3) 0.000
Bi4 0.0134(4) 0.0197(4) 0.0271(4) 0.000 0.0043(3) 0.000
Bi5 0.0252(5) 0.0258(5) 0.0382(5) 0.000 0.0199(4) 0.000
Sn5 0.0252(5) 0.0258(5) 0.0382(5) 0.000 0.0199(4) 0.000
Bi6 0.0218(5) 0.0235(5) 0.0250(5) 0.000 0.0151(4) 0.000
Sn6 0.0218(5) 0.0235(5) 0.0250(5) 0.000 0.0151(4) 0.000
Bi7 0.0360(8) 0.0284(7) 0.0671(10) 0.000 0.0249(7) 0.000
Sn7 0.0360(8) 0.0284(7) 0.0671(10) 0.000 0.0249(7) 0.000
Rb1 0.013(6) 0.32(4) 0.015(5) 0.000 0.012(4) 0.000
Se1 0.0182(10) 0.0201(10) 0.0204(10) 0.000 0.0097(8) 0.000
Se2 0.0189(10) 0.0218(10) 0.0191(9) 0.000 0.0106(8) 0.000
Se3 0.0167(10) 0.0204(10) 0.0154(9) 0.000 0.0079(7) 0.000
Se4 0.0137(9) 0.0211(10) 0.0226(9) 0.000 0.0091(8) 0.000
Se5 0.0093(11) 0.0245(13) 0.093(2) 0.000 0.0111(12) 0.000
Se6 0.0227(11) 0.0175(11) 0.0177(9) 0.000 0.0060(8) 0.000
Se7 0.0109(10) 0.0199(11) 0.0145(9) 0.000 0.0054(8) 0.000
Se8 0.0167(10) 0.0193(10) 0.0318(11) 0.000 0.0087(9) 0.000
Se9 0.0187(10) 0.0181(10) 0.0233(10) 0.000 0.0091(8) 0.000
Se10 0.0173(10) 0.0188(10) 0.0303(11) 0.000 0.0135(8) 0.000

loop_
_atom_type_symbol
_atom_type_description
_atom_type_scat_dispersion_real
_atom_type_scat_dispersion_imag
_atom_type_scat_source
Rb Rb -0.9393 2.9676 'International Tables Vol C Tables 4.2.6.8 and 6.1.1.4'
Se Se -0.0929 2.2259 'International Tables Vol C Tables 4.2.6.8 and 6.1.1.4'
Sn Sn -0.6537 1.4246 'International Tables Vol C Tables 4.2.6.8 and 6.1.1.4'
Bi Bi -4.1077 10.2566 'International Tables Vol C Tables 4.2.6.8 and 6.1.1.4'

loop_
_geom_angle_atom_site_label_1
_geom_angle_atom_site_label_2
_geom_angle_atom_site_label_3
_geom_angle
_geom_angle_site_symmetry_1
_geom_angle_site_symmetry_3
_geom_angle_publ_flag
Se1 Bi1 Se1 92.31(6) 3_655 3_665 ?
Se1 Bi1 Se1 92.07(5) 3_655 . ?
Se1 Bi1 Se1 92.07(5) 3_665 . ?
Se1 Bi1 Se2 92.06(5) 3_655 . ?
Se1 Bi1 Se2 92.06(5) 3_665 . ?
Se1 Bi1 Se2 174.04(6) . . ?
Se1 Bi1 Se6 90.65(4) 3_655 . ?
Se1 Bi1 Se6 176.93(4) 3_665 . ?
Se1 Bi1 Se6 88.63(5) . . ?
Se2 Bi1 Se6 87.03(5) . . ?
Se1 Bi1 Se6 176.93(4) 3_655 1_565 ?
Se1 Bi1 Se6 90.65(4) 3_665 1_565 ?
Se1 Bi1 Se6 88.63(5) . 1_565 ?
Se2 Bi1 Se6 87.03(5) . 1_565 ?
Se6 Bi1 Se6 86.37(6) . 1_565 ?
Se2 Bi2 Se2 94.09(6) 1_545 . ?
Se2 Bi2 Se3 93.99(5) 1_545 1_655 ?
Se2 Bi2 Se3 93.99(5) . 1_655 ?
Se2 Bi2 Se6 90.80(5) 1_545 . ?
Se2 Bi2 Se6 90.80(5) . . ?
Se3 Bi2 Se6 172.97(6) 1_655 . ?
Se2 Bi2 Se7 175.58(4) 1_545 1_565 ?
Se2 Bi2 Se7 90.24(4) . 1_565 ?
Se3 Bi2 Se7 86.59(5) 1_655 1_565 ?
Se6 Bi2 Se7 88.24(5) . 1_565 ?
Se2 Bi2 Se7 90.24(4) 1_545 . ?
Se2 Bi2 Se7 175.58(4) . . ?
Se3 Bi2 Se7 86.59(5) 1_655 . ?
Se6 Bi2 Se7 88.25(5) . . ?
Se7 Bi2 Se7 85.42(5) 1_565 . ?
Se3 Bi3 Se3 93.56(6) 1_545 . ?
Se3 Bi3 Se4 92.82(5) 1_545 . ?
Se3 Bi3 Se4 92.82(5) . . ?
Se3 Bi3 Se7 89.64(5) 1_545 1_455 ?
Se3 Bi3 Se7 89.64(5) . 1_455 ?
Se4 Bi3 Se7 176.40(6) . 1_455 ?
Se3 Bi3 Se7 174.20(5) 1_545 3_646 ?
Se3 Bi3 Se7 90.53(4) . 3_646 ?
Se4 Bi3 Se7 91.08(5) . 3_646 ?
Se7 Bi3 Se7 86.27(4) 1_455 3_646 ?
Se3 Bi3 Se7 90.53(4) 1_545 3_636 ?
Se3 Bi3 Se7 174.20(5) . 3_636 ?
Se4 Bi3 Se7 91.08(5) . 3_636 ?
Se7 Bi3 Se7 86.27(4) 1_455 3_636 ?
Se7 Bi3 Se7 85.11(5) 3_646 3_636 ?
Se5 Bi4 Se4 89.16(7) . . ?
Se5 Bi4 Se4 89.16(7) . 1_565 ?
Se4 Bi4 Se4 92.42(6) . 1_565 ?
Se5 Bi4 Se6 93.95(7) . 3_656 ?
Se4 Bi4 Se6 175.27(5) . 3_656 ?
Se4 Bi4 Se6 91.19(4) 1_565 3_656 ?
Se5 Bi4 Se6 93.95(7) . 3_646 ?
Se4 Bi4 Se6 91.19(4) . 3_646 ?
Se4 Bi4 Se6 175.27(5) 1_565 3_646 ?
Se6 Bi4 Se6 85.05(6) 3_656 3_646 ?
Se5 Bi4 Se7 179.07(9) . 3_646 ?
Se4 Bi4 Se7 90.19(5) . 3_646 ?
Se4 Bi4 Se7 90.19(5) 1_565 3_646 ?
Se6 Bi4 Se7 86.73(5) 3_656 3_646 ?
Se6 Bi4 Se7 86.73(5) 3_646 3_646 ?
Se5 Bi4 Rb1 38.5(2) . 3_656 ?
Se4 Bi4 Rb1 63.73(13) . 3_656 ?
Se4 Bi4 Rb1 63.73(13) 1_565 3_656 ?
Se6 Bi4 Rb1 120.74(14) 3_656 3_656 ?
Se6 Bi4 Rb1 120.74(14) 3_646 3_656 ?
Se7 Bi4 Rb1 140.5(2) 3_646 3_656 ?
Se10 Bi5 Se8 87.08(6) . 1_565 ?
Se10 Bi5 Se8 87.08(6) . . ?
Se8 Bi5 Se8 95.38(7) 1_565 . ?
Se10 Bi5 Se9 83.79(6) . 3_656 ?
Se8 Bi5 Se9 91.27(4) 1_565 3_656 ?
Se8 Bi5 Se9 168.41(6) . 3_656 ?
Se10 Bi5 Se9 83.79(6) . 3_646 ?
Se8 Bi5 Se9 168.41(6) 1_565 3_646 ?
Se8 Bi5 Se9 91.27(4) . 3_646 ?
Se9 Bi5 Se9 80.68(5) 3_656 3_646 ?
Se10 Bi5 Se3 140.70(3) . 3_656 ?
Se8 Bi5 Se3 77.33(5) 1_565 3_656 ?
Se8 Bi5 Se3 129.71(6) . 3_656 ?
Se9 Bi5 Se3 61.09(5) 3_656 3_656 ?
Se9 Bi5 Se3 105.54(5) 3_646 3_656 ?
Se10 Bi5 Se3 140.70(3) . 3_646 ?
Se8 Bi5 Se3 129.71(6) 1_565 3_646 ?
Se8 Bi5 Se3 77.33(5) . 3_646 ?
Se9 Bi5 Se3 105.54(5) 3_656 3_646 ?
Se9 Bi5 Se3 61.09(5) 3_646 3_646 ?
Se3 Bi5 Se3 70.95(4) 3_656 3_646 ?
Se9 Bi6 Se9 91.14(5) 3_645 1_655 ?
Se9 Bi6 Se9 91.14(5) 3_645 1_645 ?
Se9 Bi6 Se9 89.89(6) 1_655 1_645 ?
Se9 Bi6 Se10 88.19(6) 3_645 1_544 ?
Se9 Bi6 Se10 179.26(6) 1_655 1_544 ?
Se9 Bi6 Se10 90.42(4) 1_645 1_544 ?
Se9 Bi6 Se10 88.19(6) 3_645 1_554 ?
Se9 Bi6 Se10 90.42(4) 1_655 1_554 ?
Se9 Bi6 Se10 179.26(6) 1_645 1_554 ?
Se10 Bi6 Se10 89.26(6) 1_544 1_554 ?
Se9 Bi6 Se2 175.66(7) 3_645 1_545 ?
Se9 Bi6 Se2 85.79(5) 1_655 1_545 ?
Se9 Bi6 Se2 85.79(5) 1_645 1_545 ?
Se10 Bi6 Se2 94.90(5) 1_544 1_545 ?
Se10 Bi6 Se2 94.90(5) 1_554 1_545 ?
Se8 Bi7 Se5 78.89(9) . . ?
Se8 Bi7 Se5 78.89(9) . 1_545 ?
Se5 Bi7 Se5 95.37(11) . 1_545 ?
Se8 Bi7 Se10 79.09(6) . 1_545 ?
Se5 Bi7 Se10 156.73(9) . 1_545 ?
Se5 Bi7 Se10 87.69(5) 1_545 1_545 ?
Se8 Bi7 Se10 79.09(6) . . ?
Se5 Bi7 Se10 87.69(5) . . ?
Se5 Bi7 Se10 156.73(9) 1_545 . ?
Se10 Bi7 Se10 80.85(6) 1_545 . ?
Se8 Bi7 Se1 138.78(5) . 3_656 ?
Se5 Bi7 Se1 86.77(7) . 3_656 ?
Se5 Bi7 Se1 141.35(9) 1_545 3_656 ?
Se10 Bi7 Se1 105.13(7) 1_545 3_656 ?
Se10 Bi7 Se1 61.75(5) . 3_656 ?
Se8 Bi7 Se1 138.78(5) . 3_646 ?
Se5 Bi7 Se1 141.35(9) . 3_646 ?
Se5 Bi7 Se1 86.77(7) 1_545 3_646 ?
Se10 Bi7 Se1 61.75(5) 1_545 3_646 ?
Se10 Bi7 Se1 105.13(7) . 3_646 ?
Se1 Bi7 Se1 68.97(5) 3_656 3_646 ?
Se8 Bi7 Rb1 48.7(2) . 1_545 ?
Se5 Bi7 Rb1 52.27(10) . 1_545 ?
Se5 Bi7 Rb1 52.26(10) 1_545 1_545 ?
Se10 Bi7 Rb1 115.44(16) 1_545 1_545 ?
Se10 Bi7 Rb1 115.44(16) . 1_545 ?
Se1 Bi7 Rb1 138.53(12) 3_656 1_545 ?
Se1 Bi7 Rb1 138.53(12) 3_646 1_545 ?
Rb1 Rb1 Rb1 173.5(16) 3_666 3_656 ?
Rb1 Rb1 Se5 87.3(8) 3_666 3_656 ?
Rb1 Rb1 Se5 87.3(8) 3_656 3_656 ?
Rb1 Rb1 Se8 89.9(9) 3_666 1_565 ?
Rb1 Rb1 Se8 89.9(9) 3_656 1_565 ?
Se5 Rb1 Se8 122.4(5) 3_656 1_565 ?
Rb1 Rb1 Se4 92.8(9) 3_666 1_565 ?
Rb1 Rb1 Se4 92.8(9) 3_656 1_565 ?
Se5 Rb1 Se4 115.9(5) 3_656 1_565 ?
Se8 Rb1 Se4 121.8(4) 1_565 1_565 ?
Rb1 Rb1 Se5 55.6(7) 3_666 1_565 ?
Rb1 Rb1 Se5 129.7(10) 3_656 1_565 ?
Se5 Rb1 Se5 142.87(15) 3_656 1_565 ?
Se8 Rb1 Se5 63.7(3) 1_565 1_565 ?
Se4 Rb1 Se5 70.7(3) 1_565 1_565 ?
Rb1 Rb1 Se5 129.7(10) 3_666 . ?
Rb1 Rb1 Se5 55.6(7) 3_656 . ?
Se5 Rb1 Se5 142.87(15) 3_656 . ?
Se8 Rb1 Se5 63.7(3) 1_565 . ?
Se4 Rb1 Se5 70.7(3) 1_565 . ?
Se5 Rb1 Se5 74.2(3) 1_565 . ?
Rb1 Rb1 Se8 122.3(10) 3_666 3_646 ?
Rb1 Rb1 Se8 57.6(8) 3_656 3_646 ?
Se5 Rb1 Se8 61.5(3) 3_656 3_646 ?
Se8 Rb1 Se8 147.52(14) 1_565 3_646 ?
Se4 Rb1 Se8 65.3(3) 1_565 3_646 ?
Se5 Rb1 Se8 135.8(5) 1_565 3_646 ?
Se5 Rb1 Se8 94.0(2) . 3_646 ?
Rb1 Rb1 Se8 57.6(8) 3_666 3_656 ?
Rb1 Rb1 Se8 122.3(10) 3_656 3_656 ?
Se5 Rb1 Se8 61.5(3) 3_656 3_656 ?
Se8 Rb1 Se8 147.52(14) 1_565 3_656 ?
Se4 Rb1 Se8 65.3(3) 1_565 3_656 ?
Se5 Rb1 Se8 94.0(2) 1_565 3_656 ?
Se5 Rb1 Se8 135.8(5) . 3_656 ?
Se8 Rb1 Se8 64.8(3) 3_646 3_656 ?
Rb1 Rb1 Se4 56.5(8) 3_666 3_656 ?
Rb1 Rb1 Se4 117.9(10) 3_656 3_656 ?
Se5 Rb1 Se4 67.2(3) 3_656 3_656 ?
Se8 Rb1 Se4 63.9(3) 1_565 3_656 ?
Se4 Rb1 Se4 149.30(12) 1_565 3_656 ?
Se5 Rb1 Se4 89.3(2) 1_565 3_656 ?
Se5 Rb1 Se4 127.1(5) . 3_656 ?
Se8 Rb1 Se4 128.5(4) 3_646 3_656 ?
Se8 Rb1 Se4 94.3(2) 3_656 3_656 ?
Rb1 Rb1 Se4 117.9(10) 3_666 3_646 ?
Rb1 Rb1 Se4 56.5(8) 3_656 3_646 ?
Se5 Rb1 Se4 67.2(3) 3_656 3_646 ?
Se8 Rb1 Se4 63.9(3) 1_565 3_646 ?
Se4 Rb1 Se4 149.30(12) 1_565 3_646 ?
Se5 Rb1 Se4 127.1(5) 1_565 3_646 ?
Se5 Rb1 Se4 89.3(2) . 3_646 ?
Se8 Rb1 Se4 94.3(2) 3_646 3_646 ?
Se8 Rb1 Se4 128.5(4) 3_656 3_646 ?
Se4 Rb1 Se4 61.4(2) 3_656 3_646 ?
Rb1 Rb1 Rb1 3.2(8) 3_666 1_565 ?
Rb1 Rb1 Rb1 176.8(8) 3_656 1_565 ?
Se5 Rb1 Rb1 90.000(2) 3_656 1_565 ?
Se8 Rb1 Rb1 90.000(2) 1_565 1_565 ?
Se4 Rb1 Rb1 90.0 1_565 1_565 ?
Se5 Rb1 Rb1 52.89(15) 1_565 1_565 ?
Se5 Rb1 Rb1 127.11(15) . 1_565 ?
Se8 Rb1 Rb1 122.42(13) 3_646 1_565 ?
Se8 Rb1 Rb1 57.58(13) 3_656 1_565 ?
Se4 Rb1 Rb1 59.31(11) 3_656 1_565 ?
Se4 Rb1 Rb1 120.69(11) 3_646 1_565 ?
Rb1 Rb1 Rb1 176.8(8) 3_666 1_545 ?
Rb1 Rb1 Rb1 3.2(8) 3_656 1_545 ?
Se5 Rb1 Rb1 90.000(1) 3_656 1_545 ?
Se8 Rb1 Rb1 90.0 1_565 1_545 ?
Se4 Rb1 Rb1 90.000(1) 1_565 1_545 ?
Se5 Rb1 Rb1 127.11(15) 1_565 1_545 ?
Se5 Rb1 Rb1 52.89(15) . 1_545 ?
Se8 Rb1 Rb1 57.58(13) 3_646 1_545 ?
Se8 Rb1 Rb1 122.42(13) 3_656 1_545 ?
Se4 Rb1 Rb1 120.69(11) 3_656 1_545 ?
Se4 Rb1 Rb1 59.31(11) 3_646 1_545 ?
Rb1 Rb1 Rb1 180.000(2) 1_565 1_545 ?
Rb1 Rb1 Bi4 86.8(8) 3_666 3_656 ?
Rb1 Rb1 Bi4 86.8(8) 3_656 3_656 ?
Se5 Rb1 Bi4 37.2(2) 3_656 3_656 ?
Se8 Rb1 Bi4 85.2(3) 1_565 3_656 ?
Se4 Rb1 Bi4 153.1(5) 1_565 3_656 ?
Se5 Rb1 Bi4 128.6(3) 1_565 3_656 ?
Se5 Rb1 Bi4 128.6(3) . 3_656 ?
Se8 Rb1 Bi4 92.4(3) 3_646 3_656 ?
Se8 Rb1 Bi4 92.4(3) 3_656 3_656 ?
Se4 Rb1 Bi4 39.34(14) 3_656 3_656 ?
Se4 Rb1 Bi4 39.34(14) 3_646 3_656 ?
Rb1 Rb1 Bi4 90.000(1) 1_565 3_656 ?
Rb1 Rb1 Bi4 90.0 1_545 3_656 ?
Rb1 Rb1 Bi7 92.0(8) 3_666 1_565 ?
Rb1 Rb1 Bi7 92.0(8) 3_656 1_565 ?
Se5 Rb1 Bi7 162.0(5) 3_656 1_565 ?
Se8 Rb1 Bi7 39.58(17) 1_565 1_565 ?
Se4 Rb1 Bi7 82.2(3) 1_565 1_565 ?
Se5 Rb1 Bi7 40.19(17) 1_565 1_565 ?
Se5 Rb1 Bi7 40.19(17) . 1_565 ?
Se8 Rb1 Bi7 132.0(3) 3_646 1_565 ?
Se8 Rb1 Bi7 132.0(3) 3_656 1_565 ?
Se4 Rb1 Bi7 97.6(3) 3_656 1_565 ?
Se4 Rb1 Bi7 97.6(3) 3_646 1_565 ?
Rb1 Rb1 Bi7 90.0 1_565 1_565 ?
Rb1 Rb1 Bi7 90.0 1_545 1_565 ?
Bi4 Rb1 Bi7 124.7(4) 3_656 1_565 ?
Bi1 Se1 Bi1 92.31(6) 3_655 3_665 ?
Bi1 Se1 Bi1 87.93(5) 3_655 . ?
Bi1 Se1 Bi1 87.93(5) 3_665 . ?
Bi1 Se1 Bi7 162.43(7) 3_655 3_656 ?
Bi1 Se1 Bi7 97.85(3) 3_665 3_656 ?
Bi1 Se1 Bi7 106.65(6) . 3_656 ?
Bi1 Se1 Bi7 97.85(3) 3_655 3_646 ?
Bi1 Se1 Bi7 162.43(7) 3_665 3_646 ?
Bi1 Se1 Bi7 106.65(6) . 3_646 ?
Bi7 Se1 Bi7 68.97(5) 3_656 3_646 ?
Bi2 Se2 Bi2 94.09(6) . 1_565 ?
Bi2 Se2 Bi1 92.81(5) . . ?
Bi2 Se2 Bi1 92.81(5) 1_565 . ?
Bi2 Se2 Sn6 124.36(5) . 1_565 ?
Bi2 Se2 Sn6 124.37(5) 1_565 1_565 ?
Bi1 Se2 Sn6 119.94(7) . 1_565 ?
Bi2 Se2 Bi6 124.36(5) . 1_565 ?
Bi2 Se2 Bi6 124.37(5) 1_565 1_565 ?
Bi1 Se2 Bi6 119.94(7) . 1_565 ?
Sn6 Se2 Bi6 0.00(2) 1_565 1_565 ?
Bi3 Se3 Bi3 93.56(6) 1_565 . ?
Bi3 Se3 Bi2 94.24(5) 1_565 1_455 ?
Bi3 Se3 Bi2 94.24(5) . 1_455 ?
Bi3 Se3 Se9 132.96(3) 1_565 . ?
Bi3 Se3 Se9 132.96(3) . . ?
Bi2 Se3 Se9 89.44(6) 1_455 . ?
Bi3 Se3 Bi5 86.44(3) 1_565 3_656 ?
Bi3 Se3 Bi5 141.60(7) . 3_656 ?
Bi2 Se3 Bi5 124.09(5) 1_455 3_656 ?
Se9 Se3 Bi5 54.17(4) . 3_656 ?
Bi3 Se3 Bi5 141.60(7) 1_565 3_646 ?
Bi3 Se3 Bi5 86.44(3) . 3_646 ?
Bi2 Se3 Bi5 124.09(5) 1_455 3_646 ?
Se9 Se3 Bi5 54.17(4) . 3_646 ?
Bi5 Se3 Bi5 70.95(4) 3_656 3_646 ?
Bi3 Se4 Bi4 93.37(5) . 1_545 ?
Bi3 Se4 Bi4 93.37(5) . . ?
Bi4 Se4 Bi4 92.42(6) 1_545 . ?
Bi3 Se4 Rb1 162.3(3) . 1_545 ?
Bi4 Se4 Rb1 98.85(18) 1_545 1_545 ?
Bi4 Se4 Rb1 98.85(19) . 1_545 ?
Bi3 Se4 Rb1 144.55(17) . 3_656 ?
Bi4 Se4 Rb1 120.7(2) 1_545 3_656 ?
Bi4 Se4 Rb1 76.92(17) . 3_656 ?
Rb1 Se4 Rb1 30.70(12) 1_545 3_656 ?
Bi3 Se4 Rb1 144.55(17) . 3_646 ?
Bi4 Se4 Rb1 76.92(16) 1_545 3_646 ?
Bi4 Se4 Rb1 120.7(2) . 3_646 ?
Rb1 Se4 Rb1 30.70(12) 1_545 3_646 ?
Rb1 Se4 Rb1 61.4(2) 3_656 3_646 ?
Bi4 Se5 Rb1 104.2(4) . 3_656 ?
Bi4 Se5 Sn7 108.70(10) . 1_565 ?
Rb1 Se5 Sn7 119.68(19) 3_656 1_565 ?
Bi4 Se5 Bi7 108.70(10) . 1_565 ?
Rb1 Se5 Bi7 119.68(19) 3_656 1_565 ?
Sn7 Se5 Bi7 0.00(7) 1_565 1_565 ?
Bi4 Se5 Bi7 108.69(10) . . ?
Rb1 Se5 Bi7 119.68(19) 3_656 . ?
Sn7 Se5 Bi7 95.37(11) 1_565 . ?
Bi7 Se5 Bi7 95.37(11) 1_565 . ?
Bi4 Se5 Rb1 100.2(3) . . ?
Rb1 Se5 Rb1 37.13(15) 3_656 . ?
Sn7 Se5 Rb1 87.54(19) 1_565 . ?
Bi7 Se5 Rb1 87.54(19) 1_565 . ?
Bi7 Se5 Rb1 148.2(3) . . ?
Bi4 Se5 Rb1 100.2(3) . 1_545 ?
Rb1 Se5 Rb1 37.13(15) 3_656 1_545 ?
Sn7 Se5 Rb1 148.2(3) 1_565 1_545 ?
Bi7 Se5 Rb1 148.2(3) 1_565 1_545 ?
Bi7 Se5 Rb1 87.54(19) . 1_545 ?
Rb1 Se5 Rb1 74.2(3) . 1_545 ?
Bi2 Se6 Bi1 89.11(5) . . ?
Bi2 Se6 Bi1 89.11(5) . 1_545 ?
Bi1 Se6 Bi1 86.37(6) . 1_545 ?
Bi2 Se6 Bi4 93.12(5) . 3_656 ?
Bi1 Se6 Bi4 94.245(19) . 3_656 ?
Bi1 Se6 Bi4 177.69(8) 1_545 3_656 ?
Bi2 Se6 Bi4 93.12(5) . 3_646 ?
Bi1 Se6 Bi4 177.69(8) . 3_646 ?
Bi1 Se6 Bi4 94.246(19) 1_545 3_646 ?
Bi4 Se6 Bi4 85.05(6) 3_656 3_646 ?
Bi3 Se7 Bi2 89.24(4) 1_655 1_545 ?
Bi3 Se7 Bi2 89.24(4) 1_655 . ?
Bi2 Se7 Bi2 85.42(5) 1_545 . ?
Bi3 Se7 Bi3 93.73(4) 1_655 3_646 ?
Bi2 Se7 Bi3 177.02(7) 1_545 3_646 ?
Bi2 Se7 Bi3 94.655(19) . 3_646 ?
Bi3 Se7 Bi3 93.74(4) 1_655 3_636 ?
Bi2 Se7 Bi3 94.655(19) 1_545 3_636 ?
Bi2 Se7 Bi3 177.02(7) . 3_636 ?
Bi3 Se7 Bi3 85.11(5) 3_646 3_636 ?
Bi3 Se7 Bi4 178.45(7) 1_655 3_646 ?
Bi2 Se7 Bi4 91.90(4) 1_545 3_646 ?
Bi2 Se7 Bi4 91.90(4) . 3_646 ?
Bi3 Se7 Bi4 85.13(4) 3_646 3_646 ?
Bi3 Se7 Bi4 85.13(5) 3_636 3_646 ?
Bi7 Se8 Bi5 100.55(7) . . ?
Bi7 Se8 Sn5 100.55(7) . 1_545 ?
Bi5 Se8 Sn5 95.38(7) . 1_545 ?
Bi7 Se8 Bi5 100.55(7) . 1_545 ?
Bi5 Se8 Bi5 95.38(7) . 1_545 ?
Sn5 Se8 Bi5 0.00(5) 1_545 1_545 ?
Bi7 Se8 Rb1 91.7(3) . 1_545 ?
Bi5 Se8 Rb1 129.95(8) . 1_545 ?
Sn5 Se8 Rb1 129.95(8) 1_545 1_545 ?
Bi5 Se8 Rb1 129.95(8) 1_545 1_545 ?
Bi7 Se8 Rb1 93.1(2) . 3_646 ?
Bi5 Se8 Rb1 158.76(18) . 3_646 ?
Sn5 Se8 Rb1 98.00(15) 1_545 3_646 ?
Bi5 Se8 Rb1 98.00(15) 1_545 3_646 ?
Rb1 Se8 Rb1 32.48(14) 1_545 3_646 ?
Bi7 Se8 Rb1 93.1(2) . 3_656 ?
Bi5 Se8 Rb1 98.00(15) . 3_656 ?
Sn5 Se8 Rb1 158.76(18) 1_545 3_656 ?
Bi5 Se8 Rb1 158.76(18) 1_545 3_656 ?
Rb1 Se8 Rb1 32.48(14) 1_545 3_656 ?
Rb1 Se8 Rb1 64.8(3) 3_646 3_656 ?
Sn6 Se9 Bi6 0.00(2) 3_645 3_645 ?
Sn6 Se9 Sn6 88.86(6) 3_645 1_455 ?
Bi6 Se9 Sn6 88.86(6) 3_645 1_455 ?
Sn6 Se9 Bi6 88.86(6) 3_645 1_455 ?
Bi6 Se9 Bi6 88.86(6) 3_645 1_455 ?
Sn6 Se9 Bi6 0.00(6) 1_455 1_455 ?
Sn6 Se9 Sn6 88.86(6) 3_645 1_465 ?
Bi6 Se9 Sn6 88.86(6) 3_645 1_465 ?
Sn6 Se9 Sn6 89.89(6) 1_455 1_465 ?
Bi6 Se9 Sn6 89.89(6) 1_455 1_465 ?
Sn6 Se9 Bi6 88.86(6) 3_645 1_465 ?
Bi6 Se9 Bi6 88.86(6) 3_645 1_465 ?
Sn6 Se9 Bi6 89.89(6) 1_455 1_465 ?
Bi6 Se9 Bi6 89.89(6) 1_455 1_465 ?
Sn6 Se9 Bi6 0.00(6) 1_465 1_465 ?
Sn6 Se9 Sn5 90.72(6) 3_645 3_656 ?
Bi6 Se9 Sn5 90.72(6) 3_645 3_656 ?
Sn6 Se9 Sn5 175.37(6) 1_455 3_656 ?
Bi6 Se9 Sn5 175.37(6) 1_455 3_656 ?
Sn6 Se9 Sn5 94.71(2) 1_465 3_656 ?
Bi6 Se9 Sn5 94.71(2) 1_465 3_656 ?
Sn6 Se9 Bi5 90.72(6) 3_645 3_656 ?
Bi6 Se9 Bi5 90.72(6) 3_645 3_656 ?
Sn6 Se9 Bi5 175.37(6) 1_455 3_656 ?
Bi6 Se9 Bi5 175.37(6) 1_455 3_656 ?
Sn6 Se9 Bi5 94.71(2) 1_465 3_656 ?
Bi6 Se9 Bi5 94.71(2) 1_465 3_656 ?
Sn5 Se9 Bi5 0.00(4) 3_656 3_656 ?
Sn6 Se9 Sn5 90.72(6) 3_645 3_646 ?
Bi6 Se9 Sn5 90.72(6) 3_645 3_646 ?
Sn6 Se9 Sn5 94.71(2) 1_455 3_646 ?
Bi6 Se9 Sn5 94.71(2) 1_455 3_646 ?
Sn6 Se9 Sn5 175.37(6) 1_465 3_646 ?
Bi6 Se9 Sn5 175.37(6) 1_465 3_646 ?
Sn5 Se9 Sn5 80.68(5) 3_656 3_646 ?
Bi5 Se9 Sn5 80.68(5) 3_656 3_646 ?
Sn6 Se9 Bi5 90.72(6) 3_645 3_646 ?
Bi6 Se9 Bi5 90.72(6) 3_645 3_646 ?
Sn6 Se9 Bi5 94.71(2) 1_455 3_646 ?
Bi6 Se9 Bi5 94.71(2) 1_455 3_646 ?
Sn6 Se9 Bi5 175.37(6) 1_465 3_646 ?
Bi6 Se9 Bi5 175.37(6) 1_465 3_646 ?
Sn5 Se9 Bi5 80.68(5) 3_656 3_646 ?
Bi5 Se9 Bi5 80.68(5) 3_656 3_646 ?
Sn5 Se9 Bi5 0.0 3_646 3_646 ?
Sn6 Se9 Se3 146.90(8) 3_645 . ?
Bi6 Se9 Se3 146.90(8) 3_645 . ?
Sn6 Se9 Se3 113.77(6) 1_455 . ?
Bi6 Se9 Se3 113.77(6) 1_455 . ?
Sn6 Se9 Se3 113.77(6) 1_465 . ?
Bi6 Se9 Se3 113.77(6) 1_465 . ?
Sn5 Se9 Se3 64.74(5) 3_656 . ?
Bi5 Se9 Se3 64.74(5) 3_656 . ?
Sn5 Se9 Se3 64.74(5) 3_646 . ?
Bi5 Se9 Se3 64.74(5) 3_646 . ?
Bi5 Se10 Sn6 96.93(6) . 1_566 ?
Bi5 Se10 Bi6 96.93(6) . 1_566 ?
Sn6 Se10 Bi6 0.00(4) 1_566 1_566 ?
Bi5 Se10 Sn6 96.93(6) . 1_556 ?
Sn6 Se10 Sn6 89.26(6) 1_566 1_556 ?
Bi6 Se10 Sn6 89.26(6) 1_566 1_556 ?
Bi5 Se10 Bi6 96.93(6) . 1_556 ?
Sn6 Se10 Bi6 89.26(6) 1_566 1_556 ?
Bi6 Se10 Bi6 89.26(6) 1_566 1_556 ?
Sn6 Se10 Bi6 0.00(4) 1_556 1_556 ?
Bi5 Se10 Sn7 92.24(6) . 1_565 ?
Sn6 Se10 Sn7 94.18(3) 1_566 1_565 ?
Bi6 Se10 Sn7 94.18(3) 1_566 1_565 ?
Sn6 Se10 Sn7 169.74(8) 1_556 1_565 ?
Bi6 Se10 Sn7 169.74(8) 1_556 1_565 ?
Bi5 Se10 Bi7 92.24(6) . 1_565 ?
Sn6 Se10 Bi7 94.18(3) 1_566 1_565 ?
Bi6 Se10 Bi7 94.18(3) 1_566 1_565 ?
Sn6 Se10 Bi7 169.74(8) 1_556 1_565 ?
Bi6 Se10 Bi7 169.74(8) 1_556 1_565 ?
Sn7 Se10 Bi7 0.00(11) 1_565 1_565 ?
Bi5 Se10 Bi7 92.25(6) . . ?
Sn6 Se10 Bi7 169.74(8) 1_566 . ?
Bi6 Se10 Bi7 169.74(8) 1_566 . ?
Sn6 Se10 Bi7 94.18(3) 1_556 . ?
Bi6 Se10 Bi7 94.18(3) 1_556 . ?
Sn7 Se10 Bi7 80.85(6) 1_565 . ?
Bi7 Se10 Bi7 80.85(6) 1_565 . ?

loop_
_geom_bond_atom_site_label_1
_geom_bond_atom_site_label_2
_geom_bond_distance
_geom_bond_site_symmetry_2
_geom_bond_publ_flag
Bi1 Se1 2.8798(15) 3_655 ?
Bi1 Se1 2.8798(15) 3_665 ?
Bi1 Se1 2.888(2) . ?
Bi1 Se2 3.023(2) . ?
Bi1 Se6 3.0349(16) . ?
Bi1 Se6 3.0349(16) 1_565 ?
Bi2 Se2 2.8379(15) 1_545 ?
Bi2 Se2 2.8379(15) . ?
Bi2 Se3 3.011(2) 1_655 ?
Bi2 Se6 3.017(2) . ?
Bi2 Se7 3.0620(14) 1_565 ?
Bi2 Se7 3.0620(14) . ?
Bi3 Se3 2.8502(14) 1_545 ?
Bi3 Se3 2.8502(14) . ?
Bi3 Se4 2.851(2) . ?
Bi3 Se7 3.054(2) 1_455 ?
Bi3 Se7 3.0711(15) 3_646 ?
Bi3 Se7 3.0711(15) 3_636 ?
Bi4 Se5 2.759(3) . ?
Bi4 Se4 2.8773(15) . ?
Bi4 Se4 2.8773(15) 1_565 ?
Bi4 Se6 3.0728(16) 3_656 ?
Bi4 Se6 3.0728(16) 3_646 ?
Bi4 Se7 3.091(2) 3_646 ?
Bi4 Rb1 4.421(15) 3_656 ?
Bi5 Se10 2.735(2) . ?
Bi5 Se8 2.8086(16) 1_565 ?
Bi5 Se8 2.8086(16) . ?
Bi5 Se9 3.2086(18) 3_656 ?
Bi5 Se9 3.2086(18) 3_646 ?
Bi5 Se3 3.5790(18) 3_656 ?
Bi5 Se3 3.5790(18) 3_646 ?
Bi6 Se9 2.766(2) 3_645 ?
Bi6 Se9 2.9401(16) 1_655 ?
Bi6 Se9 2.9401(16) 1_645 ?
Bi6 Se10 2.9564(17) 1_544 ?
Bi6 Se10 2.9564(17) 1_554 ?
Bi6 Se2 3.074(2) 1_545 ?
Bi7 Se8 2.772(3) . ?
Bi7 Se5 2.809(3) . ?
Bi7 Se5 2.809(3) 1_545 ?
Bi7 Se10 3.203(2) 1_545 ?
Bi7 Se10 3.203(2) . ?
Bi7 Se1 3.668(2) 3_656 ?
Bi7 Se1 3.668(2) 3_646 ?
Bi7 Rb1 4.349(15) 1_545 ?
Rb1 Rb1 2.0803(18) 3_666 ?
Rb1 Rb1 2.0803(17) 3_656 ?
Rb1 Se5 2.842(15) 3_656 ?
Rb1 Se8 3.271(17) 1_565 ?
Rb1 Se4 3.399(16) 1_565 ?
Rb1 Se5 3.442(12) 1_565 ?
Rb1 Se5 3.442(12) . ?
Rb1 Se8 3.874(14) 3_646 ?
Rb1 Se8 3.874(14) 3_656 ?
Rb1 Se4 4.070(14) 3_656 ?
Rb1 Se4 4.070(14) 3_646 ?
Rb1 Rb1 4.1540(6) 1_565 ?
Rb1 Rb1 4.1540(6) 1_545 ?
Rb1 Bi4 4.421(15) 3_656 ?
Rb1 Bi7 4.349(15) 1_565 ?
Se1 Bi1 2.8798(15) 3_655 ?
Se1 Bi1 2.8798(15) 3_665 ?
Se1 Bi7 3.668(2) 3_656 ?
Se1 Bi7 3.668(2) 3_646 ?
Se2 Bi2 2.8379(15) 1_565 ?
Se2 Sn6 3.074(2) 1_565 ?
Se2 Bi6 3.074(2) 1_565 ?
Se3 Bi3 2.8502(14) 1_565 ?
Se3 Bi2 3.011(2) 1_455 ?
Se3 Se9 3.464(3) . ?
Se3 Bi5 3.5789(18) 3_656 ?
Se3 Bi5 3.5789(18) 3_646 ?
Se4 Bi4 2.8773(15) 1_545 ?
Se4 Rb1 3.399(16) 1_545 ?
Se4 Rb1 4.070(14) 3_656 ?
Se4 Rb1 4.070(14) 3_646 ?
Se5 Rb1 2.842(15) 3_656 ?
Se5 Sn7 2.809(3) 1_565 ?
Se5 Bi7 2.809(3) 1_565 ?
Se5 Rb1 3.442(12) 1_545 ?
Se6 Bi1 3.0350(16) 1_545 ?
Se6 Bi4 3.0728(16) 3_656 ?
Se6 Bi4 3.0728(16) 3_646 ?
Se7 Bi3 3.054(2) 1_655 ?
Se7 Bi2 3.0620(14) 1_545 ?
Se7 Bi3 3.0711(15) 3_646 ?
Se7 Bi3 3.0711(15) 3_636 ?
Se7 Bi4 3.091(2) 3_646 ?
Se8 Sn5 2.8087(16) 1_545 ?
Se8 Bi5 2.8087(16) 1_545 ?
Se8 Rb1 3.271(17) 1_545 ?
Se8 Rb1 3.874(14) 3_646 ?
Se8 Rb1 3.874(14) 3_656 ?
Se9 Sn6 2.766(2) 3_645 ?
Se9 Bi6 2.766(2) 3_645 ?
Se9 Sn6 2.9401(16) 1_455 ?
Se9 Bi6 2.9401(16) 1_455 ?
Se9 Sn6 2.9401(16) 1_465 ?
Se9 Bi6 2.9401(16) 1_465 ?
Se9 Sn5 3.2085(18) 3_656 ?
Se9 Bi5 3.2085(18) 3_656 ?
Se9 Sn5 3.2085(18) 3_646 ?
Se9 Bi5 3.2085(18) 3_646 ?
Se10 Sn6 2.9564(17) 1_566 ?
Se10 Bi6 2.9564(17) 1_566 ?
Se10 Sn6 2.9564(17) 1_556 ?
Se10 Bi6 2.9564(17) 1_556 ?
Se10 Sn7 3.203(2) 1_565 ?
Se10 Bi7 3.203(2) 1_565 ?
